data_7104333
loop_
_publ_author_name
'Barboiu, Mihail'
'Dumitru, Florina'
'Legrand, Yves-Marie'
'Petit, Eddy'
'van der Lee, Arie'

_publ_section_title
;
 Self-sorting of equilibrating metallosupramolecular DCLs via
 constitutional crystallization.
;
_journal_issue 16
_journal_name_full 'Chemical communications (Cambridge, England)'
_journal_page_first 2192
_journal_page_last 2194
_journal_paper_doi 10.1039/b900155g
_journal_volume 34
_journal_year 2009
_chemical_formula_moiety '2(C22 H20 F3 N4 O6 S Zn), 2(C F3 O3 S)'
_chemical_formula_sum 'C46 H40 F12 N8 O18 S4 Zn2'
_chemical_formula_weight 1479.87
_space_group_IT_number 2
_symmetry_cell_setting triclinic
_symmetry_space_group_name_Hall '-P 1'
_symmetry_space_group_name_H-M 'P -1'
_atom_sites_solution_hydrogens geom
_atom_sites_solution_primary direct
_cell_angle_alpha 81.785(3)
_cell_angle_beta 89.709(3)
_cell_angle_gamma 87.927(3)
_cell_formula_units_Z 2
_cell_length_a 8.9330(3)
_cell_length_b 10.5894(4)
_cell_length_c 30.0903(10)
_cell_measurement_reflns_used 8107
_cell_measurement_temperature 173
_cell_measurement_theta_max 33.6074
_cell_measurement_theta_min 3.6799
_cell_volume 2815.34(17)
_computing_cell_refinement
;
CrysAlis RED, Oxford Diffraction Ltd.,
Version 1.171.32.29 (release 10-06-2008 CrysAlis171 .NET)
(compiled Jun 10 2008,16:49:55)
;
_computing_data_collection
;
CrysAlis CCD, Oxford Diffraction Ltd.,
Version 1.171.32.29 (release 10-06-2008 CrysAlis171 .NET)
(compiled Jun 10 2008,16:49:55)
;
_computing_data_reduction
;
CrysAlis RED, Oxford Diffraction Ltd.,
Version 1.171.32.29 (release 10-06-2008 CrysAlis171 .NET)
(compiled Jun 10 2008,16:49:55)
;
_computing_molecular_graphics 'CAMERON (Watkin et al., 1996)'
_computing_publication_material 'CRYSTALS (Betteridge et al., 2003)'
_computing_structure_refinement 'CRYSTALS (Betteridge et al., 2003)'
_computing_structure_solution 'Superflip (Palatinus & Chapuis, 2007)'
_diffrn_ambient_temperature 173
_diffrn_detector_area_resol_mean 16.0143
_diffrn_measured_fraction_theta_full 0.995
_diffrn_measured_fraction_theta_max 0.920
_diffrn_measurement_details
;
1 omega 27.47 100.47 1.0000 5.0000
omega____ theta____ kappa____ phi______ omega'___ theta'___ frames
- 32.0000 -140.0000 -40.0000 0.0000 0.0000 73

2 omega 2.00 103.00 1.0000 5.0000
omega____ theta____ kappa____ phi______ omega'___ theta'___ frames
- 32.0000 70.0000 -140.0000 0.0000 0.0000 101

3 omega -83.69 -5.69 1.0000 5.0000
omega____ theta____ kappa____ phi______ omega'___ theta'___ frames
- -32.0000 110.0000 -290.0000 0.0000 0.0000 78

4 phi -180.00 170.00 1.0000 5.0000
omega____ theta____ kappa____ phi______ omega'___ theta'___ frames
0.0000 32.0000 0.0000 - 0.0000 0.0000 350

5 omega 2.00 103.00 1.0000 5.0000
omega____ theta____ kappa____ phi______ omega'___ theta'___ frames
- 32.0000 70.0000 -20.0000 0.0000 0.0000 101

6 omega 2.00 103.00 1.0000 5.0000
omega____ theta____ kappa____ phi______ omega'___ theta'___ frames
- 32.0000 70.0000 -270.0000 0.0000 0.0000 101

;
_diffrn_measurement_device 'Oxford Diffraction XCALIBUR'
_diffrn_measurement_device_type Area
_diffrn_measurement_method \w
_diffrn_orient_matrix_UB_11 -0.0538779135
_diffrn_orient_matrix_UB_12 -0.0234299333
_diffrn_orient_matrix_UB_13 -0.0136635994
_diffrn_orient_matrix_UB_21 0.0049740005
_diffrn_orient_matrix_UB_22 -0.0602581653
_diffrn_orient_matrix_UB_23 0.0136952337
_diffrn_orient_matrix_UB_31 -0.0580543030
_diffrn_orient_matrix_UB_32 0.0198967321
_diffrn_orient_matrix_UB_33 0.0138547070
_diffrn_radiation_monochromator graphite
_diffrn_radiation_source 'Enhance (Mo) X-ray Source'
_diffrn_radiation_type 'Mo K\a'
_diffrn_radiation_wavelength 0.71073
_diffrn_reflns_av_R_equivalents 0.070
_diffrn_reflns_av_sigmaI/netI 0.087
_diffrn_reflns_limit_h_max 13
_diffrn_reflns_limit_h_min -13
_diffrn_reflns_limit_k_max 16
_diffrn_reflns_limit_k_min -16
_diffrn_reflns_limit_l_max 46
_diffrn_reflns_limit_l_min -46
_diffrn_reflns_number 58657
_diffrn_reflns_theta_full 30.635
_diffrn_reflns_theta_max 33.665
_diffrn_reflns_theta_min 3.686
_diffrn_standards_number 0
_exptl_absorpt_coefficient_mu 1.120
_exptl_absorpt_correction_T_max 1.00000
_exptl_absorpt_correction_T_min 0.94192
_exptl_absorpt_correction_type multi-scan
_exptl_absorpt_process_details
;
CrysAlis RED, Oxford Diffraction Ltd.,
Version 1.171.32.29 (release 10-06-2008 CrysAlis171 .NET)
(compiled Jun 10 2008,16:49:55)
Empirical absorption correction using spherical harmonics,
implemented in SCALE3 ABSPACK scaling algorithm.
;
_exptl_crystal_colour yellow
_exptl_crystal_density_diffrn 1.746
_exptl_crystal_density_method 'not measured'
_exptl_crystal_description prism
_exptl_crystal_F_000 1496
_exptl_crystal_size_max 0.27
_exptl_crystal_size_mid 0.21
_exptl_crystal_size_min 0.15
_refine_diff_density_max 2.20
_refine_diff_density_min -2.13
_refine_ls_extinction_method None
_refine_ls_goodness_of_fit_ref 0.8913
_refine_ls_hydrogen_treatment constr
_refine_ls_matrix_type full
_refine_ls_number_parameters 761
_refine_ls_number_reflns 7062
_refine_ls_number_restraints 1036
_refine_ls_R_factor_all 0.1635
_refine_ls_R_factor_gt 0.0689
_refine_ls_shift/su_max 0.000535
_refine_ls_structure_factor_coef F
_refine_ls_weighting_details
;
Method, part 1, Chebychev polynomial, (Watkin, 1994, Prince, 1982)
[weight] = 1.0/[A~0~*T~0~(x)+A~1~*T~1~(x) ... +A~n-1~]*T~n-1~(x)]
where A~i~ are the Chebychev coefficients listed below and x= Fcalc/Fmax
Method = Robust Weighting (Prince, 1982)
W = [weight] * [1-(deltaF/6*sigmaF)^2^]^2^
A~i~ are:
15.3 -7.15 8.18
;
_refine_ls_weighting_scheme calc
_refine_ls_wR_factor_all 0.1253
_refine_ls_wR_factor_gt 0.0738
_refine_ls_wR_factor_ref 0.0738
_reflns_limit_h_max 13
_reflns_limit_h_min -13
_reflns_limit_k_max 16
_reflns_limit_k_min -15
_reflns_limit_l_max 46
_reflns_limit_l_min 0
_reflns_number_gt 7062
_reflns_number_total 20555
_reflns_threshold_expression I>2.0\s(I)
_oxford_diffrn_Wilson_B_factor 0.00
_oxford_diffrn_Wilson_scale 0.00
_oxford_refine_ls_r_factor_ref 0.0689
_oxford_refine_ls_scale 2.150(3)
_oxford_reflns_number_all 20555
_oxford_reflns_threshold_expression_ref I>2.0\s(I)
_cod_data_source_file b900155g.txt
_cod_data_source_block 2
_cod_depositor_comments
;
The following automatic conversions were performed:
'_symmetry_cell_setting' value 'Triclinic' changed to 'triclinic'
according to '/home/saulius/struct/CIF-dictionaries/cif_core.dic'
dictionary named 'cif_core.dic' version 2.4.1 from 2010-06-29.

Automatic conversion script
Id: cif_fix_enum 1527 2010-12-29 10:47:43Z saulius 
;
_cod_original_sg_symbol_Hall '-P 1 '
_cod_original_sg_symbol_H-M 'P -1 '
_cod_database_code 7104333

loop_
_symmetry_equiv_pos_as_xyz
x,y,z
-x,-y,-z

loop_
_atom_site_label
_atom_site_type_symbol
_atom_site_fract_x
_atom_site_fract_y
_atom_site_fract_z
_atom_site_U_iso_or_equiv
_atom_site_occupancy
_atom_site_adp_type
_atom_site_refinement_flags_posn
_atom_site_refinement_flags_adp
_atom_site_refinement_flags_occupancy
_atom_site_disorder_assembly
_atom_site_disorder_group
_oxford_atom_site_special_shape
_atom_site_attached_hydrogens
Zn1 Zn 0.30135(10) 0.24071(8) 0.40042(3) 0.0233 1.0000 Uani . . . . . . .
O2 O 0.5000(6) 0.2688(5) 0.42642(17) 0.0283 1.0000 Uani . . . . . . .
O3 O 0.3515(6) 0.0518(4) 0.44985(17) 0.0273 1.0000 Uani . . . . . . .
S4 S 0.3223(2) -0.08335(17) 0.45860(6) 0.0206 1.0000 Uani . . . . . . .
O5 O 0.1966(6) -0.1228(5) 0.4350(2) 0.0380 1.0000 Uani . . . . . . .
O6 O 0.3327(6) -0.1377(5) 0.50517(16) 0.0272 1.0000 Uani . . . . . . .
C7 C 0.4833(10) -0.1558(7) 0.4330(3) 0.0332 1.0000 Uani . . . . . . .
F8 F 0.6101(6) -0.1337(5) 0.4532(2) 0.0594 1.0000 Uani . . . . . . .
F9 F 0.4726(6) -0.2812(4) 0.43617(17) 0.0495 1.0000 Uani . . . . . . .
F10 F 0.4938(7) -0.1089(5) 0.39032(17) 0.0626 1.0000 Uani . . . . . . .
N11 N 0.1365(6) 0.2815(5) 0.45472(19) 0.0197 1.0000 Uani . . . . . . .
C12 C 0.1596(8) 0.3534(6) 0.4905(2) 0.0208 1.0000 Uani . . . . . . .
C13 C 0.2623(8) 0.4496(7) 0.4840(2) 0.0244 1.0000 Uani . . . . . . .
C14 C 0.2924(9) 0.5215(6) 0.5176(2) 0.0269 1.0000 Uani . . . . . . .
C15 C 0.2233(8) 0.4954(7) 0.5583(2) 0.0233 1.0000 Uani . . . . . . .
O16 O 0.2582(6) 0.5684(5) 0.59120(18) 0.0316 1.0000 Uani . . . . . . .
C17 C 0.1227(9) 0.3977(7) 0.5657(3) 0.0313 1.0000 Uani . . . . . . .
C18 C 0.0911(9) 0.3266(7) 0.5320(2) 0.0266 1.0000 Uani . . . . . . .
C19 C 0.0135(8) 0.2254(7) 0.4511(2) 0.0219 1.0000 Uani . . . . . . .
C20 C -0.0013(8) 0.1500(7) 0.4140(2) 0.0235 1.0000 Uani . . . . . . .
N21 N 0.1138(6) 0.1530(5) 0.38585(19) 0.0195 1.0000 Uani . . . . . . .
C22 C 0.1177(8) 0.0818(7) 0.3527(2) 0.0206 1.0000 Uani . . . . . . .
C23 C 0.0016(8) 0.0052(7) 0.3453(2) 0.0254 1.0000 Uani . . . . . . .
C24 C -0.1199(9) 0.0022(8) 0.3738(3) 0.0324 1.0000 Uani . . . . . . .
C25 C -0.1241(8) 0.0733(7) 0.4088(2) 0.0259 1.0000 Uani . . . . . . .
C26 C 0.2574(8) 0.0889(7) 0.3270(2) 0.0229 1.0000 Uani . . . . . . .
N27 N 0.3669(7) 0.1504(5) 0.3397(2) 0.0226 1.0000 Uani . . . . . . .
C28 C 0.5060(8) 0.1521(7) 0.3163(2) 0.0198 1.0000 Uani . . . . . . .
C29 C 0.5557(9) 0.0507(7) 0.2941(3) 0.0294 1.0000 Uani . . . . . . .
C30 C 0.6913(9) 0.0580(8) 0.2711(3) 0.0326 1.0000 Uani . . . . . . .
C31 C 0.7747(9) 0.1656(7) 0.2699(3) 0.0293 1.0000 Uani . . . . . . .
O32 O 0.9099(6) 0.1764(6) 0.2478(2) 0.0422 1.0000 Uani . . . . . . .
C33 C 0.7306(9) 0.2645(7) 0.2933(3) 0.0296 1.0000 Uani . . . . . . .
C34 C 0.5957(8) 0.2568(7) 0.3167(2) 0.0250 1.0000 Uani . . . . . . .
N35 N 0.2735(8) 0.4320(6) 0.3688(2) 0.0317 1.0000 Uani . . . . . . .
C36 C 0.2485(8) 0.5372(7) 0.3589(2) 0.0301 1.0000 Uani . . . . . . .
C37 C 0.2131(9) 0.6739(7) 0.3478(3) 0.0435 1.0000 Uani . . . . . . .
Zn38 Zn 0.69765(10) 0.26508(9) 0.10167(3) 0.0289 1.0000 Uani . . . . . . .
O39 O 0.6526(6) 0.4545(5) 0.05386(18) 0.0329 1.0000 Uani . . . . . . .
S40 S 0.6781(2) 0.59076(18) 0.04581(6) 0.0252 1.0000 Uani . . . . . . .
O41 O 0.8009(7) 0.6313(6) 0.0699(2) 0.0451 1.0000 Uani . . . . . . .
O42 O 0.6674(6) 0.6460(5) -0.00086(19) 0.0352 1.0000 Uani . . . . . . .
C43 C 0.5124(11) 0.6576(8) 0.0706(4) 0.0453 1.0000 Uani . . . . . . .
F44 F 0.5005(7) 0.6124(5) 0.11373(19) 0.0622 1.0000 Uani . . . . . . .
F45 F 0.5183(7) 0.7841(5) 0.0674(2) 0.0620 1.0000 Uani . . . . . . .
F46 F 0.3886(6) 0.6316(6) 0.0501(2) 0.0667 1.0000 Uani . . . . . . .
O47 O 0.4998(6) 0.2460(5) 0.0743(2) 0.0352 1.0000 Uani . . . . . . .
N48 N 0.6992(8) 0.0738(7) 0.1363(2) 0.0361 1.0000 Uani . . . . . . .
C49 C 0.6978(12) -0.0306(10) 0.1505(3) 0.0548 1.0000 Uani . . . . . . .
C50 C 0.6874(19) -0.1659(11) 0.1682(5) 0.1163 1.0000 Uani . . . . . . .
N51 N 0.8599(7) 0.2148(6) 0.0483(2) 0.0270 1.0000 Uani . . . . . . .
C52 C 0.9851(9) 0.2690(7) 0.0510(3) 0.0285 1.0000 Uani . . . . . . .
C53 C 1.0069(8) 0.3455(7) 0.0872(2) 0.0251 1.0000 Uani . . . . . . .
N54 N 0.8920(7) 0.3440(6) 0.1158(2) 0.0290 1.0000 Uani . . . . . . .
C55 C 0.8937(9) 0.4110(8) 0.1499(3) 0.0321 1.0000 Uani . . . . . . .
C56 C 0.7559(9) 0.4072(8) 0.1770(3) 0.0313 1.0000 Uani . . . . . . .
N57 N 0.6433(7) 0.3528(6) 0.1645(2) 0.0268 1.0000 Uani . . . . . . .
C58 C 0.5085(9) 0.3550(8) 0.1897(3) 0.0275 1.0000 Uani . . . . . . .
C59 C 0.4082(10) 0.2573(8) 0.1882(3) 0.0349 1.0000 Uani . . . . . . .
C60 C 0.2771(9) 0.2550(8) 0.2127(3) 0.0362 1.0000 Uani . . . . . . .
C61 C 0.2415(10) 0.3490(8) 0.2389(3) 0.0380 1.0000 Uani . . . . . . .
O62 O 0.1150(7) 0.3528(6) 0.2642(2) 0.0465 1.0000 Uani . . . . . . .
C63 C 0.3403(9) 0.4473(8) 0.2398(3) 0.0346 1.0000 Uani . . . . . . .
C64 C 0.4703(9) 0.4508(8) 0.2150(3) 0.0331 1.0000 Uani . . . . . . .
C65 C 1.0172(10) 0.4828(10) 0.1579(3) 0.0454 1.0000 Uani . . . . . . .
C66 C 1.1354(9) 0.4831(10) 0.1286(3) 0.0478 1.0000 Uani . . . . . . .
C67 C 1.1324(10) 0.4138(9) 0.0927(3) 0.0425 1.0000 Uani . . . . . . .
C68 C 0.8335(9) 0.1436(7) 0.0125(3) 0.0276 1.0000 Uani . . . . . . .
C69 C 0.9058(9) 0.1614(8) -0.0288(3) 0.0315 1.0000 Uani . . . . . . .
C70 C 0.8723(9) 0.0879(8) -0.0615(3) 0.0331 1.0000 Uani . . . . . . .
C71 C 0.7659(9) -0.0049(7) -0.0531(3) 0.0284 1.0000 Uani . . . . . . .
O72 O 0.7262(7) -0.0796(6) -0.0848(2) 0.0392 1.0000 Uani . . . . . . .
C73 C 0.6946(9) -0.0253(8) -0.0117(3) 0.0318 1.0000 Uani . . . . . . .
C74 C 0.7279(9) 0.0486(7) 0.0207(3) 0.0309 1.0000 Uani . . . . . . .
S75 S 0.8210(2) 0.63352(18) 0.29474(6) 0.0299 1.0000 Uani . . . . . . .
O76 O 0.8085(7) 0.5968(6) 0.25076(18) 0.0435 1.0000 Uani . . . . . . .
O77 O 0.8905(7) 0.7524(5) 0.2974(3) 0.0566 1.0000 Uani . . . . . . .
O78 O 0.8668(6) 0.5297(5) 0.32943(18) 0.0395 1.0000 Uani . . . . . . .
C79 C 0.6271(9) 0.6650(8) 0.3098(3) 0.0399 1.0000 Uani . . . . . . .
F80 F 0.5472(6) 0.5618(5) 0.3115(2) 0.0621 1.0000 Uani . . . . . . .
F81 F 0.6157(7) 0.7055(6) 0.3489(2) 0.0765 1.0000 Uani . . . . . . .
F82 F 0.5628(7) 0.7541(5) 0.2793(2) 0.0684 1.0000 Uani . . . . . . .
H131 H 0.3134 0.4669 0.4558 0.0319 1.0000 Uiso R . . . . . .
H141 H 0.3636 0.5898 0.5121 0.0315 1.0000 Uiso R . . . . . .
H171 H 0.0753 0.3778 0.5949 0.0391 1.0000 Uiso R . . . . . .
H181 H 0.0215 0.2578 0.5370 0.0332 1.0000 Uiso R . . . . . .
H191 H -0.0660 0.2321 0.4720 0.0299 1.0000 Uiso R . . . . . .
H231 H 0.0068 -0.0468 0.3211 0.0299 1.0000 Uiso R . . . . . .
H241 H -0.2036 -0.0544 0.3701 0.0336 1.0000 Uiso R . . . . . .
H251 H -0.2079 0.0707 0.4301 0.0296 1.0000 Uiso R . . . . . .
H261 H 0.2682 0.0491 0.3005 0.0274 1.0000 Uiso R . . . . . .
H291 H 0.4991 -0.0252 0.2950 0.0323 1.0000 Uiso R . . . . . .
H301 H 0.7227 -0.0104 0.2554 0.0374 1.0000 Uiso R . . . . . .
H331 H 0.7897 0.3414 0.2922 0.0391 1.0000 Uiso R . . . . . .
H341 H 0.5625 0.3262 0.3335 0.0361 1.0000 Uiso R . . . . . .
H371 H 0.1618 0.7063 0.3712 0.0502 1.0000 Uiso R . . . . . .
H372 H 0.3060 0.7188 0.3424 0.0502 1.0000 Uiso R . . . . . .
H373 H 0.1561 0.6901 0.3209 0.0502 1.0000 Uiso R . . . . . .
H521 H 1.0649 0.2580 0.0300 0.0352 1.0000 Uiso R . . . . . .
H561 H 0.7534 0.4450 0.2039 0.0364 1.0000 Uiso R . . . . . .
H591 H 0.4279 0.1944 0.1690 0.0379 1.0000 Uiso R . . . . . .
H601 H 0.2055 0.1907 0.2106 0.0398 1.0000 Uiso R . . . . . .
H631 H 0.3165 0.5152 0.2576 0.0418 1.0000 Uiso R . . . . . .
H641 H 0.5383 0.5164 0.2155 0.0411 1.0000 Uiso R . . . . . .
H651 H 1.0182 0.5284 0.1823 0.0539 1.0000 Uiso R . . . . . .
H661 H 1.2216 0.5232 0.1344 0.0529 1.0000 Uiso R . . . . . .
H671 H 1.2171 0.4108 0.0734 0.0472 1.0000 Uiso R . . . . . .
H691 H 0.9788 0.2255 -0.0343 0.0395 1.0000 Uiso R . . . . . .
H701 H 0.9227 0.1005 -0.0893 0.0369 1.0000 Uiso R . . . . . .
H731 H 0.6251 -0.0927 -0.0054 0.0428 1.0000 Uiso R . . . . . .
H741 H 0.6779 0.0373 0.0487 0.0371 1.0000 Uiso R . . . . . .
H502 H 0.7258 -0.1861 0.1971 0.1263 1.0000 Uiso R . . . . . .
H503 H 0.7465 -0.2145 0.1483 0.1263 1.0000 Uiso R . . . . . .
H504 H 0.5872 -0.1926 0.1669 0.1263 1.0000 Uiso R . . . . . .
S100 S 0.1763(4) 0.9237(3) 0.20724(13) 0.0484(7) 0.5000 Uiso G . . . . . .
O101 O 0.2555(6) 0.9042(5) 0.24959(15) 0.0481(7) 0.5000 Uiso G . . . . . .
O102 O 0.2697(7) 0.9807(4) 0.17077(17) 0.0481(7) 0.5000 Uiso G . . . . . .
O103 O 0.0575(6) 0.9723(5) 0.2367(2) 0.0481(7) 0.5000 Uiso G . . . . . .
C104 C 0.1722(5) 0.7601(3) 0.19668(15) 0.0481(7) 0.5000 Uiso G . . . . . .
F105 F 0.1196(8) 0.6841(4) 0.23034(19) 0.0481(7) 0.5000 Uiso G . . . . . .
F106 F 0.2990(6) 0.7268(5) 0.1837(2) 0.0481(7) 0.5000 Uiso G . . . . . .
F107 F 0.0676(7) 0.7594(5) 0.16054(19) 0.0481(7) 0.5000 Uiso G . . . . . .
H505 H 0.2223 0.5385 0.6207 0.10(4) 1.0000 Uiso R . . . . . .
H507 H 0.9382 0.1063 0.2398 0.04(2) 1.0000 Uiso R . . . . . .
H506 H 0.0696 0.2826 0.2691 0.07(3) 1.0000 Uiso R . . . . . .
H508 H 0.7790 -0.0642 -0.1109 0.13(4) 1.0000 Uiso R . . . . . .
H509 H 0.5370 0.2165 0.4467 0.06(3) 1.0000 Uiso R . . . . . .
H512 H 0.4363 0.1897 0.0745 0.08(3) 1.0000 Uiso R . . . . . .
H511 H 0.4688 0.2844 0.0519 0.06(3) 1.0000 Uiso R . . . . . .
H510 H 0.5705 0.3256 0.4197 0.07(3) 1.0000 Uiso R . . . . . .
S200 S 0.0771(5) 0.9316(5) 0.18815(17) 0.0748(11) 0.5000 Uiso G . . . . . .
O201 O 0.0162(7) 0.9666(8) 0.2291(2) 0.0748(11) 0.5000 Uiso G . . . . . .
O202 O 0.1202(8) 1.0342(6) 0.1545(2) 0.0748(11) 0.5000 Uiso G . . . . . .
O203 O -0.0018(7) 0.8306(7) 0.1710(3) 0.0748(11) 0.5000 Uiso G . . . . . .
C204 C 0.2545(5) 0.8520(5) 0.20559(19) 0.0748(11) 0.5000 Uiso G . . . . . .
F205 F 0.2355(8) 0.7486(6) 0.2355(3) 0.0748(11) 0.5000 Uiso G . . . . . .
F206 F 0.3318(7) 0.8164(8) 0.1721(3) 0.0748(11) 0.5000 Uiso G . . . . . .
F207 F 0.3403(6) 0.9285(7) 0.2255(3) 0.0748(11) 0.5000 Uiso G . . . . . .

loop_
_atom_site_aniso_label
_atom_site_aniso_U_11
_atom_site_aniso_U_22
_atom_site_aniso_U_33
_atom_site_aniso_U_23
_atom_site_aniso_U_13
_atom_site_aniso_U_12
Zn1 0.0200(5) 0.0261(4) 0.0251(5) -0.0073(4) 0.0018(4) -0.0054(4)
O2 0.025(3) 0.029(3) 0.029(3) 0.007(2) -0.007(2) -0.011(2)
O3 0.030(3) 0.017(2) 0.034(3) 0.000(2) -0.005(2) -0.001(2)
S4 0.0185(9) 0.0208(8) 0.0221(9) -0.0016(7) -0.0004(7) -0.0021(7)
O5 0.033(3) 0.036(3) 0.044(3) 0.001(3) -0.016(3) -0.012(3)
O6 0.035(3) 0.030(3) 0.013(2) 0.006(2) -0.001(2) 0.002(2)
C7 0.050(6) 0.022(4) 0.026(4) 0.002(3) 0.009(4) 0.005(4)
F8 0.024(3) 0.064(4) 0.092(5) -0.019(3) 0.006(3) 0.006(3)
F9 0.076(4) 0.025(3) 0.046(3) -0.004(2) 0.014(3) 0.010(2)
F10 0.100(5) 0.046(3) 0.034(3) 0.010(2) 0.034(3) 0.024(3)
N11 0.020(3) 0.023(3) 0.017(3) -0.006(2) -0.001(2) -0.001(2)
C12 0.020(4) 0.020(3) 0.023(4) -0.003(3) -0.003(3) -0.003(3)
C13 0.029(4) 0.025(4) 0.019(3) -0.004(3) 0.006(3) -0.006(3)
C14 0.036(4) 0.020(3) 0.027(4) -0.007(3) 0.003(3) -0.012(3)
C15 0.024(4) 0.027(4) 0.021(3) -0.009(3) -0.001(3) -0.004(3)
O16 0.040(3) 0.033(3) 0.025(3) -0.010(2) 0.005(2) -0.015(2)
C17 0.030(4) 0.034(4) 0.032(4) -0.011(3) 0.005(3) -0.015(3)
C18 0.028(4) 0.028(4) 0.025(4) -0.006(3) 0.007(3) -0.014(3)
C19 0.018(4) 0.028(4) 0.022(4) -0.009(3) -0.003(3) 0.002(3)
C20 0.018(4) 0.026(4) 0.027(4) -0.008(3) -0.002(3) 0.001(3)
N21 0.016(3) 0.024(3) 0.018(3) -0.002(2) 0.003(2) 0.001(2)
C22 0.017(3) 0.029(4) 0.015(3) -0.001(3) -0.003(3) -0.003(3)
C23 0.027(4) 0.033(4) 0.019(3) -0.011(3) 0.004(3) -0.001(3)
C24 0.027(4) 0.039(4) 0.033(4) -0.010(3) -0.003(3) -0.010(3)
C25 0.018(4) 0.036(4) 0.024(4) -0.007(3) 0.005(3) -0.004(3)
C26 0.025(4) 0.025(3) 0.019(3) -0.004(3) 0.000(3) 0.001(3)
N27 0.022(3) 0.022(3) 0.024(3) -0.005(2) 0.003(3) 0.000(2)
C28 0.023(4) 0.025(3) 0.012(3) -0.001(2) 0.002(2) -0.001(3)
C29 0.027(4) 0.032(4) 0.030(4) -0.009(3) 0.001(3) -0.003(3)
C30 0.028(4) 0.036(4) 0.035(4) -0.009(3) 0.005(3) -0.002(3)
C31 0.025(4) 0.032(4) 0.028(4) 0.003(3) 0.013(3) -0.001(3)
O32 0.033(3) 0.040(3) 0.052(4) -0.002(3) 0.026(3) -0.001(2)
C33 0.027(4) 0.023(3) 0.039(4) -0.002(3) 0.001(3) -0.003(3)
C34 0.022(4) 0.021(3) 0.032(4) -0.004(3) 0.006(3) -0.001(3)
N35 0.035(4) 0.028(3) 0.033(4) -0.005(3) 0.006(3) -0.002(3)
C36 0.030(4) 0.034(4) 0.028(4) -0.006(3) -0.005(3) -0.002(3)
C37 0.035(4) 0.019(3) 0.075(6) 0.003(4) -0.003(4) -0.002(3)
Zn38 0.0228(5) 0.0336(5) 0.0301(5) -0.0038(4) 0.0032(4) -0.0023(4)
O39 0.037(3) 0.027(3) 0.035(3) -0.003(2) -0.002(3) -0.006(2)
S40 0.0249(11) 0.0239(9) 0.0263(10) -0.0010(8) -0.0012(8) -0.0026(8)
O41 0.037(4) 0.043(4) 0.055(4) -0.002(3) -0.015(3) -0.014(3)
O42 0.033(3) 0.037(3) 0.035(3) -0.001(3) 0.006(3) 0.000(3)
C43 0.045(6) 0.030(5) 0.059(7) 0.001(4) 0.016(5) 0.003(4)
F44 0.082(4) 0.056(4) 0.044(3) 0.004(3) 0.031(3) 0.007(3)
F45 0.080(4) 0.034(3) 0.069(4) 0.000(3) 0.029(3) 0.015(3)
F46 0.031(3) 0.077(4) 0.089(5) -0.003(4) 0.007(3) 0.004(3)
O47 0.026(3) 0.039(3) 0.039(4) 0.001(3) 0.001(3) -0.008(3)
N48 0.038(4) 0.038(4) 0.030(4) 0.004(3) 0.002(3) 0.000(3)
C49 0.066(7) 0.052(6) 0.044(5) 0.007(4) -0.008(5) -0.019(5)
C50 0.179(16) 0.044(7) 0.113(12) 0.042(7) -0.051(11) -0.034(8)
N51 0.020(4) 0.027(3) 0.034(4) -0.003(3) -0.001(3) 0.001(3)
C52 0.027(5) 0.025(4) 0.033(4) -0.002(3) 0.012(4) 0.002(3)
C53 0.019(4) 0.032(4) 0.022(4) 0.003(3) 0.005(3) 0.004(3)
N54 0.022(4) 0.037(4) 0.026(4) 0.000(3) 0.001(3) 0.002(3)
C55 0.017(4) 0.053(5) 0.025(4) -0.002(4) 0.004(3) 0.003(3)
C56 0.027(4) 0.049(5) 0.018(4) -0.007(3) 0.006(3) 0.001(4)
N57 0.018(3) 0.036(4) 0.024(3) 0.000(3) 0.002(3) 0.000(3)
C58 0.021(4) 0.041(4) 0.022(4) -0.009(3) 0.002(3) 0.002(3)
C59 0.039(5) 0.029(4) 0.037(5) -0.006(4) 0.012(4) -0.001(4)
C60 0.030(4) 0.041(4) 0.038(5) -0.007(4) 0.011(4) -0.005(3)
C61 0.032(4) 0.042(5) 0.038(5) -0.001(4) 0.007(4) 0.003(4)
O62 0.035(3) 0.060(4) 0.046(4) -0.012(3) 0.023(3) -0.001(3)
C63 0.030(4) 0.039(4) 0.037(4) -0.015(3) 0.013(3) -0.002(3)
C64 0.026(4) 0.044(4) 0.031(4) -0.008(3) 0.007(3) -0.007(3)
C65 0.027(4) 0.074(7) 0.039(5) -0.023(5) -0.007(4) -0.011(4)
C66 0.017(4) 0.090(7) 0.042(5) -0.023(5) 0.005(4) -0.014(4)
C67 0.023(5) 0.061(6) 0.045(6) -0.015(5) -0.001(4) -0.003(4)
C68 0.024(4) 0.025(4) 0.034(4) -0.001(3) 0.005(3) 0.001(3)
C69 0.029(4) 0.038(4) 0.029(4) -0.005(3) 0.003(3) -0.008(3)
C70 0.031(4) 0.042(4) 0.025(4) 0.001(3) 0.006(3) -0.006(3)
C71 0.029(4) 0.023(4) 0.033(4) -0.003(3) 0.004(3) -0.003(3)
O72 0.041(3) 0.047(3) 0.030(3) -0.005(3) 0.004(3) -0.017(3)
C73 0.028(4) 0.036(4) 0.031(4) -0.001(3) 0.012(3) -0.009(3)
C74 0.026(4) 0.033(4) 0.035(4) -0.005(3) 0.005(3) -0.008(3)
S75 0.0302(9) 0.0329(9) 0.0270(9) -0.0044(7) 0.0059(7) -0.0066(7)
O76 0.053(4) 0.052(3) 0.026(3) -0.007(2) 0.006(2) -0.002(3)
O77 0.045(4) 0.032(3) 0.097(5) -0.023(3) 0.011(3) -0.015(3)
O78 0.042(3) 0.043(3) 0.034(3) -0.013(2) 0.000(2) 0.004(2)
C79 0.044(5) 0.033(4) 0.045(5) -0.014(4) -0.001(4) 0.002(3)
F80 0.043(3) 0.039(3) 0.106(5) -0.011(3) 0.012(3) -0.012(2)
F81 0.076(4) 0.091(5) 0.072(4) -0.047(4) 0.030(3) 0.003(4)
F82 0.059(4) 0.046(3) 0.094(5) 0.006(3) -0.008(3) 0.016(3)

loop_
_atom_type_symbol
_atom_type_scat_dispersion_real
_atom_type_scat_dispersion_imag
_atom_type_scat_Cromer_Mann_a1
_atom_type_scat_Cromer_Mann_b1
_atom_type_scat_Cromer_Mann_a2
_atom_type_scat_Cromer_Mann_b2
_atom_type_scat_Cromer_Mann_a3
_atom_type_scat_Cromer_Mann_b3
_atom_type_scat_Cromer_Mann_a4
_atom_type_scat_Cromer_Mann_b4
_atom_type_scat_Cromer_Mann_c
_atom_type_scat_source
C 0.0033 0.0016 2.3100 20.8439 1.0200 10.2075 1.5886 0.5687 0.8650 51.6512 0.2156 'International Tables Vol C 4.2.6.8 and 6.1.1.4'
H 0.0000 0.0000 0.4930 10.5109 0.3229 26.1257 0.1402 3.1424 0.0408 57.7998 0.0030 'International Tables Vol C 4.2.6.8 and 6.1.1.4'
O 0.0106 0.0060 3.0485 13.2771 2.2868 5.7011 1.5463 0.3239 0.8670 32.9089 0.2508 'International Tables Vol C 4.2.6.8 and 6.1.1.4'
S 0.1246 0.1234 6.9053 1.4679 5.2034 22.2151 1.4379 0.2536 1.5863 56.1720 0.8669 'International Tables Vol C 4.2.6.8 and 6.1.1.4'
Zn 0.2839 1.4301 14.0743 3.2655 7.0318 0.2333 5.1652 10.3163 2.4100 58.7097 1.3041 'International Tables Vol C 4.2.6.8 and 6.1.1.4'
F 0.0171 0.0103 3.5392 10.2825 2.6412 4.2944 1.5170 0.2615 1.0243 26.1476 0.2776 'International Tables Vol C 4.2.6.8 and 6.1.1.4'
N 0.0061 0.0033 12.2126 0.0057 3.1322 9.8933 2.0125 28.9975 1.1663 0.5826 -11.5290 'International Tables Vol C 4.2.6.8 and 6.1.1.4'

loop_
_geom_angle_atom_site_label_1
_geom_angle_site_symmetry_1
_geom_angle_atom_site_label_2
_geom_angle_site_symmetry_2
_geom_angle_atom_site_label_3
_geom_angle_site_symmetry_3
_geom_angle
_geom_angle_publ_flag
O2 . Zn1 . O3 . 76.47(19) yes
O2 . Zn1 . N11 . 103.7(2) yes
O3 . Zn1 . N11 . 83.12(19) yes
O2 . Zn1 . N21 . 160.6(2) yes
O3 . Zn1 . N21 . 84.3(2) yes
N11 . Zn1 . N21 . 75.9(2) yes
O2 . Zn1 . N27 . 102.0(2) yes
O3 . Zn1 . N27 . 93.0(2) yes
N11 . Zn1 . N27 . 152.4(2) yes
N21 . Zn1 . N27 . 76.5(2) yes
O2 . Zn1 . N35 . 93.8(2) yes
O3 . Zn1 . N35 . 166.3(2) yes
N11 . Zn1 . N35 . 90.1(2) yes
N21 . Zn1 . N35 . 105.6(2) yes
N27 . Zn1 . N35 . 98.4(2) yes
Zn1 . O2 . H509 . 120.6 no
Zn1 . O2 . H510 . 134.7 no
H509 . O2 . H510 . 104.5 no
Zn1 . O3 . S4 . 144.0(3) yes
O3 . S4 . O5 . 115.5(3) yes
O3 . S4 . O6 . 114.3(3) yes
O5 . S4 . O6 . 114.9(3) yes
O3 . S4 . C7 . 102.7(3) yes
O5 . S4 . C7 . 103.6(4) yes
O6 . S4 . C7 . 103.6(3) yes
S4 . C7 . F8 . 111.0(5) yes
S4 . C7 . F9 . 111.3(6) yes
F8 . C7 . F9 . 107.4(7) yes
S4 . C7 . F10 . 110.6(6) yes
F8 . C7 . F10 . 108.1(7) yes
F9 . C7 . F10 . 108.2(6) yes
Zn1 . N11 . C12 . 127.8(5) yes
Zn1 . N11 . C19 . 111.0(4) yes
C12 . N11 . C19 . 121.1(6) yes
N11 . C12 . C13 . 118.1(6) yes
N11 . C12 . C18 . 122.9(6) yes
C13 . C12 . C18 . 118.9(6) yes
C12 . C13 . C14 . 121.2(7) yes
C12 . C13 . H131 . 119.7 no
C14 . C13 . H131 . 119.2 no
C13 . C14 . C15 . 119.6(6) yes
C13 . C14 . H141 . 119.8 no
C15 . C14 . H141 . 120.6 no
C14 . C15 . O16 . 117.8(6) yes
C14 . C15 . C17 . 120.0(6) yes
O16 . C15 . C17 . 122.1(7) yes
C15 . O16 . H505 . 115.8 no
C15 . C17 . C18 . 120.4(7) yes
C15 . C17 . H171 . 120.0 no
C18 . C17 . H171 . 119.5 no
C12 . C18 . C17 . 119.8(6) yes
C12 . C18 . H181 . 119.3 no
C17 . C18 . H181 . 120.9 no
N11 . C19 . C20 . 118.2(6) yes
N11 . C19 . H191 . 120.7 no
C20 . C19 . H191 . 121.1 no
C19 . C20 . N21 . 115.5(6) yes
C19 . C20 . C25 . 124.0(7) yes
N21 . C20 . C25 . 120.4(6) yes
C20 . N21 . Zn1 . 119.0(5) yes
C20 . N21 . C22 . 121.0(6) yes
Zn1 . N21 . C22 . 119.1(5) yes
N21 . C22 . C23 . 121.8(6) yes
N21 . C22 . C26 . 113.9(6) yes
C23 . C22 . C26 . 124.3(6) yes
C22 . C23 . C24 . 118.0(6) yes
C22 . C23 . H231 . 120.7 no
C24 . C23 . H231 . 121.3 no
C23 . C24 . C25 . 120.8(7) yes
C23 . C24 . H241 . 119.9 no
C25 . C24 . H241 . 119.2 no
C20 . C25 . C24 . 118.0(7) yes
C20 . C25 . H251 . 119.7 no
C24 . C25 . H251 . 122.3 no
C22 . C26 . N27 . 120.0(6) yes
C22 . C26 . H261 . 120.9 no
N27 . C26 . H261 . 119.2 no
Zn1 . N27 . C26 . 110.3(5) yes
Zn1 . N27 . C28 . 129.5(4) yes
C26 . N27 . C28 . 120.2(6) yes
N27 . C28 . C29 . 122.0(6) yes
N27 . C28 . C34 . 118.4(6) yes
C29 . C28 . C34 . 119.6(7) yes
C28 . C29 . C30 . 119.7(7) yes
C28 . C29 . H291 . 121.2 no
C30 . C29 . H291 . 119.1 no
C29 . C30 . C31 . 119.7(7) yes
C29 . C30 . H301 . 119.0 no
C31 . C30 . H301 . 121.3 no
C30 . C31 . O32 . 121.6(7) yes
C30 . C31 . C33 . 121.4(7) yes
O32 . C31 . C33 . 116.8(7) yes
C31 . O32 . H507 . 110.9 no
C31 . C33 . C34 . 118.8(7) yes
C31 . C33 . H331 . 121.3 no
C34 . C33 . H331 . 119.8 no
C28 . C34 . C33 . 120.6(7) yes
C28 . C34 . H341 . 119.4 no
C33 . C34 . H341 . 120.0 no
Zn1 . N35 . C36 . 168.1(6) yes
N35 . C36 . C37 . 177.6(8) yes
C36 . C37 . H371 . 111.8 no
C36 . C37 . H372 . 108.9 no
H371 . C37 . H372 . 108.2 no
C36 . C37 . H373 . 110.2 no
H371 . C37 . H373 . 110.3 no
H372 . C37 . H373 . 107.3 no
O39 . Zn38 . O47 . 75.1(2) yes
O39 . Zn38 . N48 . 166.3(2) yes
O47 . Zn38 . N48 . 92.0(3) yes
O39 . Zn38 . N51 . 85.5(2) yes
O47 . Zn38 . N51 . 102.8(2) yes
N48 . Zn38 . N51 . 93.4(2) yes
O39 . Zn38 . N54 . 84.9(2) yes
O47 . Zn38 . N54 . 160.0(3) yes
N48 . Zn38 . N54 . 108.0(3) yes
N51 . Zn38 . N54 . 75.3(2) yes
O39 . Zn38 . N57 . 93.9(2) yes
O47 . Zn38 . N57 . 104.4(2) yes
N48 . Zn38 . N57 . 93.5(2) yes
N51 . Zn38 . N57 . 151.7(2) yes
N54 . Zn38 . N57 . 76.4(2) yes
Zn38 . O39 . S40 . 145.5(3) yes
O39 . S40 . O41 . 115.3(4) yes
O39 . S40 . O42 . 113.9(3) yes
O41 . S40 . O42 . 115.4(4) yes
O39 . S40 . C43 . 102.3(4) yes
O41 . S40 . C43 . 104.6(4) yes
O42 . S40 . C43 . 103.1(4) yes
S40 . C43 . F44 . 111.4(7) yes
S40 . C43 . F45 . 110.8(6) yes
F44 . C43 . F45 . 107.2(8) yes
S40 . C43 . F46 . 111.3(7) yes
F44 . C43 . F46 . 108.2(8) yes
F45 . C43 . F46 . 107.7(8) yes
Zn38 . O47 . H512 . 138.0 no
Zn38 . O47 . H511 . 126.2 no
H512 . O47 . H511 . 92.8 no
Zn38 . N48 . C49 . 173.2(8) yes
N48 . C49 . C50 . 176.9(12) yes
C49 . C50 . H502 . 112.8 no
C49 . C50 . H503 . 107.4 no
H502 . C50 . H503 . 108.1 no
C49 . C50 . H504 . 111.0 no
H502 . C50 . H504 . 110.9 no
H503 . C50 . H504 . 106.3 no
Zn38 . N51 . C52 . 111.1(5) yes
Zn38 . N51 . C68 . 128.4(5) yes
C52 . N51 . C68 . 120.3(7) yes
N51 . C52 . C53 . 119.0(7) yes
N51 . C52 . H521 . 120.8 no
C53 . C52 . H521 . 120.2 no
C52 . C53 . N54 . 113.8(7) yes
C52 . C53 . C67 . 125.0(7) yes
N54 . C53 . C67 . 121.3(7) yes
C53 . N54 . Zn38 . 120.0(5) yes
C53 . N54 . C55 . 120.9(7) yes
Zn38 . N54 . C55 . 118.3(5) yes
N54 . C55 . C56 . 115.0(7) yes
N54 . C55 . C65 . 121.4(7) yes
C56 . C55 . C65 . 123.5(7) yes
C55 . C56 . N57 . 119.6(7) yes
C55 . C56 . H561 . 119.5 no
N57 . C56 . H561 . 120.9 no
Zn38 . N57 . C56 . 110.3(5) yes
Zn38 . N57 . C58 . 130.5(5) yes
C56 . N57 . C58 . 119.2(6) yes
N57 . C58 . C59 . 118.6(7) yes
N57 . C58 . C64 . 123.0(7) yes
C59 . C58 . C64 . 118.4(7) yes
C58 . C59 . C60 . 120.2(7) yes
C58 . C59 . H591 . 119.9 no
C60 . C59 . H591 . 119.8 no
C59 . C60 . C61 . 121.1(8) yes
C59 . C60 . H601 . 120.6 no
C61 . C60 . H601 . 118.2 no
C60 . C61 . O62 . 124.5(8) yes
C60 . C61 . C63 . 118.5(8) yes
O62 . C61 . C63 . 117.0(7) yes
C61 . O62 . H506 . 114.8 no
C61 . C63 . C64 . 120.6(7) yes
C61 . C63 . H631 . 119.8 no
C64 . C63 . H631 . 119.6 no
C58 . C64 . C63 . 121.1(7) yes
C58 . C64 . H641 . 117.6 no
C63 . C64 . H641 . 121.3 no
C55 . C65 . C66 . 117.3(8) yes
C55 . C65 . H651 . 120.9 no
C66 . C65 . H651 . 121.8 no
C65 . C66 . C67 . 120.9(8) yes
C65 . C66 . H661 . 119.3 no
C67 . C66 . H661 . 119.5 no
C66 . C67 . C53 . 118.1(8) yes
C66 . C67 . H671 . 120.4 no
C53 . C67 . H671 . 121.4 no
N51 . C68 . C69 . 124.7(7) yes
N51 . C68 . C74 . 116.2(7) yes
C69 . C68 . C74 . 119.1(7) yes
C68 . C69 . C70 . 120.5(7) yes
C68 . C69 . H691 . 119.1 no
C70 . C69 . H691 . 120.4 no
C69 . C70 . C71 . 119.8(8) yes
C69 . C70 . H701 . 119.6 no
C71 . C70 . H701 . 120.6 no
C70 . C71 . O72 . 122.2(7) yes
C70 . C71 . C73 . 120.4(7) yes
O72 . C71 . C73 . 117.4(7) yes
C71 . O72 . H508 . 113.6 no
C71 . C73 . C74 . 119.6(7) yes
C71 . C73 . H731 . 120.1 no
C74 . C73 . H731 . 120.2 no
C68 . C74 . C73 . 120.6(8) yes
C68 . C74 . H741 . 119.0 no
C73 . C74 . H741 . 120.3 no
O76 . S75 . O77 . 116.6(4) yes
O76 . S75 . O78 . 114.1(3) yes
O77 . S75 . O78 . 114.8(4) yes
O76 . S75 . C79 . 103.1(4) yes
O77 . S75 . C79 . 103.4(4) yes
O78 . S75 . C79 . 102.2(4) yes
S75 . C79 . F80 . 111.6(5) yes
S75 . C79 . F81 . 112.1(6) yes
F80 . C79 . F81 . 107.8(7) yes
S75 . C79 . F82 . 110.5(6) yes
F80 . C79 . F82 . 107.0(7) yes
F81 . C79 . F82 . 107.6(7) yes
O101 . S100 . O102 . 111.815(3) yes
O101 . S100 . O103 . 80.488(4) yes
O102 . S100 . O103 . 135.349 yes
O101 . S100 . C104 . 99.367(4) yes
O102 . S100 . C104 . 101.841(4) yes
O103 . S100 . C104 . 118.845(3) yes
S100 . C104 . F105 . 112.763(3) yes
S100 . C104 . F106 . 108.933(3) yes
F105 . C104 . F106 . 114.368(3) yes
S100 . C104 . F107 . 106.140(4) yes
F105 . C104 . F107 . 105.807(4) yes
F106 . C104 . F107 . 108.376(3) yes
O201 . S200 . O202 . 116.743(3) yes
O201 . S200 . C204 . 103.361(3) yes
O202 . S200 . O203 . 114.782(3) yes
O202 . S200 . C204 . 103.065(4) yes
O203 . S200 . C204 . 102.009(4) yes
S200 . C204 . F205 . 111.553(3) yes
S200 . C204 . F206 . 112.978(3) yes
S200 . C204 . F207 . 110.908(3) yes
F205 . C204 . F206 . 107.499(4) yes
F205 . C204 . F207 . 106.256(4) yes
F206 . C204 . F207 . 107.307(3) yes

loop_
_geom_bond_atom_site_label_1
_geom_bond_site_symmetry_1
_geom_bond_atom_site_label_2
_geom_bond_site_symmetry_2
_geom_bond_distance
_geom_bond_publ_flag
Zn1 . O2 . 1.992(5) yes
Zn1 . O3 . 2.347(5) yes
Zn1 . N11 . 2.271(6) yes
Zn1 . N21 . 2.024(6) yes
Zn1 . N27 . 2.245(6) yes
Zn1 . N35 . 2.117(7) yes
O2 . H509 . 0.826 no
O2 . H510 . 0.889 no
O3 . S4 . 1.451(5) yes
S4 . O5 . 1.437(5) yes
S4 . O6 . 1.439(5) yes
S4 . C7 . 1.824(8) yes
C7 . F8 . 1.332(10) yes
C7 . F9 . 1.325(8) yes
C7 . F10 . 1.314(9) yes
N11 . C12 . 1.425(8) yes
N11 . C19 . 1.280(8) yes
C12 . C13 . 1.388(9) yes
C12 . C18 . 1.386(10) yes
C13 . C14 . 1.381(9) yes
C13 . H131 . 0.960 no
C14 . C15 . 1.366(10) yes
C14 . H141 . 0.976 no
C15 . O16 . 1.384(8) yes
C15 . C17 . 1.389(10) yes
O16 . H505 . 0.958 no
C17 . C18 . 1.382(10) yes
C17 . H171 . 0.973 no
C18 . H181 . 0.970 no
C19 . C20 . 1.470(9) yes
C19 . H191 . 0.954 no
C20 . N21 . 1.328(9) yes
C20 . C25 . 1.411(9) yes
N21 . C22 . 1.334(8) yes
C22 . C23 . 1.378(9) yes
C22 . C26 . 1.462(10) yes
C23 . C24 . 1.379(10) yes
C23 . H231 . 0.974 no
C24 . C25 . 1.377(10) yes
C24 . H241 . 0.992 no
C25 . H251 . 0.982 no
C26 . N27 . 1.284(9) yes
C26 . H261 . 0.957 no
N27 . C28 . 1.425(9) yes
C28 . C29 . 1.402(9) yes
C28 . C34 . 1.393(9) yes
C29 . C30 . 1.391(10) yes
C29 . H291 . 0.962 no
C30 . C31 . 1.380(10) yes
C30 . H301 . 0.952 no
C31 . O32 . 1.375(8) yes
C31 . C33 . 1.388(10) yes
O32 . H507 . 0.843 no
C33 . C34 . 1.391(10) yes
C33 . H331 . 0.983 no
C34 . H341 . 0.987 no
N35 . C36 . 1.126(9) yes
C36 . C37 . 1.462(10) yes
C37 . H371 . 0.937 no
C37 . H372 . 0.973 no
C37 . H373 . 0.949 no
Zn38 . O39 . 2.319(5) yes
Zn38 . O47 . 1.983(6) yes
Zn38 . N48 . 2.141(7) yes
Zn38 . N51 . 2.265(6) yes
Zn38 . N54 . 2.027(6) yes
Zn38 . N57 . 2.265(6) yes
O39 . S40 . 1.454(5) yes
S40 . O41 . 1.430(6) yes
S40 . O42 . 1.444(6) yes
S40 . C43 . 1.820(9) yes
C43 . F44 . 1.322(11) yes
C43 . F45 . 1.332(10) yes
C43 . F46 . 1.325(11) yes
O47 . H512 . 0.836 no
O47 . H511 . 0.782 no
N48 . C49 . 1.127(11) yes
C49 . C50 . 1.462(14) yes
C50 . H502 . 0.929 no
C50 . H503 . 0.983 no
C50 . H504 . 0.951 no
N51 . C52 . 1.283(9) yes
N51 . C68 . 1.426(10) yes
C52 . C53 . 1.467(10) yes
C52 . H521 . 0.965 no
C53 . N54 . 1.335(9) yes
C53 . C67 . 1.379(11) yes
N54 . C55 . 1.328(10) yes
C55 . C56 . 1.470(11) yes
C55 . C65 . 1.403(11) yes
C56 . N57 . 1.262(10) yes
C56 . H561 . 0.953 no
N57 . C58 . 1.420(9) yes
C58 . C59 . 1.399(11) yes
C58 . C64 . 1.385(10) yes
C59 . C60 . 1.382(11) yes
C59 . H591 . 0.952 no
C60 . C61 . 1.383(11) yes
C60 . H601 . 0.959 no
C61 . O62 . 1.361(9) yes
C61 . C63 . 1.392(11) yes
O62 . H506 . 0.854 no
C63 . C64 . 1.376(10) yes
C63 . H631 . 0.974 no
C64 . H641 . 0.941 no
C65 . C66 . 1.373(12) yes
C65 . H651 . 0.935 no
C66 . C67 . 1.389(12) yes
C66 . H661 . 0.922 no
C67 . H671 . 0.953 no
C68 . C69 . 1.388(11) yes
C68 . C74 . 1.399(10) yes
C69 . C70 . 1.381(11) yes
C69 . H691 . 0.955 no
C70 . C71 . 1.388(11) yes
C70 . H701 . 0.942 no
C71 . O72 . 1.379(9) yes
C71 . C73 . 1.389(11) yes
O72 . H508 . 0.911 no
C73 . C74 . 1.374(11) yes
C73 . H731 . 0.961 no
C74 . H741 . 0.945 no
S75 . O76 . 1.438(5) yes
S75 . O77 . 1.437(5) yes
S75 . O78 . 1.453(6) yes
S75 . C79 . 1.819(8) yes
C79 . F80 . 1.321(9) yes
C79 . F81 . 1.309(9) yes
C79 . F82 . 1.335(10) yes
S100 . O101 . 1.44585(5) yes
S100 . O102 . 1.45036(5) yes
S100 . O103 . 1.50264(5) yes
S100 . C104 . 1.80696(7) yes
C104 . F105 . 1.298 yes
C104 . F106 . 1.252 yes
C104 . F107 . 1.43788(5) yes
S200 . O201 . 1.436 yes
S200 . O202 . 1.43724(6) yes
S200 . O203 . 1.45735(5) yes
S200 . C204 . 1.81219(7) yes
C204 . F205 . 1.33035(5) yes
C204 . F206 . 1.311 yes
C204 . F207 . 1.338 yes

loop_
_geom_hbond_atom_site_label_D
_geom_hbond_site_symmetry_D
_geom_hbond_atom_site_label_H
_geom_hbond_site_symmetry_H
_geom_hbond_atom_site_label_A
_geom_hbond_site_symmetry_A
_geom_hbond_angle_DHA
_geom_hbond_distance_DH
_geom_hbond_distance_HA
_geom_hbond_distance_DA
_geom_hbond_publ_flag
C18 . H181 . O5 2_556 163 0.97 2.53 3.465(11) yes
C23 . H231 . O77 1_445 140 0.97 2.59 3.397(11) yes
C23 . H231 . O103 1_545 141 0.97 2.56 3.368(11) yes
C25 . H251 . O6 2_556 152 0.98 2.42 3.318(11) yes
C26 . H261 . O101 1_545 163 0.96 2.32 3.250(11) yes
C33 . H331 . O78 . 149 0.98 2.54 3.418(11) yes
C37 . H373 . O77 1_455 138 0.95 2.52 3.287(11) yes
C56 . H561 . O76 . 156 0.95 2.35 3.246(11) yes
C67 . H671 . O42 2_765 150 0.95 2.55 3.407(11) yes
C70 . H701 . O203 2_665 166 0.94 2.57 3.487(11) yes
O16 . H505 . O78 2_666 170 0.96 1.77 2.716(11) yes
O32 . H507 . O103 1_645 157 0.84 1.76 2.553(11) yes
O32 . H507 . O201 1_645 171 0.84 1.68 2.520(11) yes
O62 . H506 . O32 1_455 146 0.85 2.01 2.759(11) yes
O72 . H508 . O102 2_665 134 0.91 1.93 2.648(11) yes
O72 . H508 . O202 2_665 176 0.91 1.59 2.497(11) yes
O2 . H509 . O6 2_656 162 0.83 1.94 2.732(11) yes
O47 . H512 . O72 2_655 168 0.84 1.89 2.715(11) yes
O47 . H511 . O42 2_665 162 0.78 2.00 2.759(11) yes
O2 . H510 . O16 2_666 173 0.89 1.93 2.813(11) yes
